data_4135614
loop_
_publ_author_name
'Vilela, S\'ergio M F'
'Navarro, Jorge A. R.'
'Barbosa, Paula'
'Mendes, Ricardo F.'
'P\'erez-S\'anchez, Germ\'an'
'Nowell, Harriott'
'Ananias, Duarte'
'Figueiredo, Filipe'
'Gomes, Jos\'e R B'
'Tom\'e, Jo\~ao P C'
'Paz, Filipe A Almeida'

_publ_section_title
;
 Multifunctionality in an Ion-Exchanged Porous Metal-Organic Framework.
;
_journal_issue 3
_journal_name_full 'Journal of the American Chemical Society'
_journal_page_first 1365
_journal_page_last 1376
_journal_paper_doi 10.1021/jacs.0c10421
_journal_volume 143
_journal_year 2021
_chemical_formula_moiety 'C24 H21 O9 P3, 3(C H4 O)'
_chemical_formula_sum 'C27 H33 O12 P3'
_chemical_formula_weight 642.44
_space_group_crystal_system monoclinic
_space_group_IT_number 9
_space_group_name_Hall 'C -2yc'
_space_group_name_H-M_alt 'C 1 c 1'
_atom_sites_solution_hydrogens geom
_audit_creation_date '26 November 2019'
_audit_creation_method 'SHELXL-2018/3, manual editing plus enCIFer'
_cell_angle_alpha 90
_cell_angle_beta 104.358(3)
_cell_angle_gamma 90
_cell_formula_units_Z 4
_cell_length_a 16.1261(8)
_cell_length_b 24.9525(13)
_cell_length_c 7.5650(4)
_cell_measurement_reflns_used 4884
_cell_measurement_temperature 150(2)
_cell_measurement_theta_max 28.47
_cell_measurement_theta_min 2.77
_cell_volume 2949.0(3)
_computing_cell_refinement 'SAINT V8.37a   (Bruker, 2015)'
_computing_data_collection 'APEX3 2016.9-0 (Bruker, 2016)'
_computing_data_reduction 'SAINT V8.37a   (Bruker, 2015)'
_computing_molecular_graphics 'DIAMOND (Brandenburg, 1999)'
_computing_publication_material 'SHELXL-2018/3 (Sheldrick, 2015b)'
_computing_structure_refinement 'SHELXL-2018/3 (Sheldrick, 2015b)'
_computing_structure_solution 'SHELXT 2014/5 (Sheldrick, 2015a)'
_diffrn_ambient_temperature 150(2)
_diffrn_measured_fraction_theta_full 0.997
_diffrn_measured_fraction_theta_max 0.996
_diffrn_measurement_device_type 'Bruker X8 Kappa CCD APEX II'
_diffrn_measurement_method '\w / \f scans'
_diffrn_radiation_monochromator graphite
_diffrn_radiation_type MoK\a
_diffrn_radiation_wavelength 0.71073
_diffrn_reflns_av_R_equivalents 0.0318
_diffrn_reflns_av_unetI/netI 0.0538
_diffrn_reflns_Laue_measured_fraction_full 0.997
_diffrn_reflns_Laue_measured_fraction_max 0.996
_diffrn_reflns_limit_h_max 22
_diffrn_reflns_limit_h_min -21
_diffrn_reflns_limit_k_max 34
_diffrn_reflns_limit_k_min -28
_diffrn_reflns_limit_l_max 10
_diffrn_reflns_limit_l_min -10
_diffrn_reflns_number 16071
_diffrn_reflns_point_group_measured_fraction_full 0.992
_diffrn_reflns_point_group_measured_fraction_max 0.970
_diffrn_reflns_theta_full 25.242
_diffrn_reflns_theta_max 29.130
_diffrn_reflns_theta_min 3.688
_diffrn_source 'fine-focus sealed tube'
_exptl_absorpt_coefficient_mu 0.265
_exptl_absorpt_correction_T_max 0.9921
_exptl_absorpt_correction_T_min 0.9715
_exptl_absorpt_correction_type multi-scan
_exptl_absorpt_process_details
; 
  SADABS-2016/2
  Reference: Krause, L., Herbst-Irmer, R., Sheldrick G.M. & Stalke D.,
  J. Appl. Cryst. 48 (2015) 3-10.
;
_exptl_crystal_colour Colourless
_exptl_crystal_density_diffrn 1.447
_exptl_crystal_description Needle
_exptl_crystal_F_000 1344
_exptl_crystal_size_max 0.110
_exptl_crystal_size_mid 0.040
_exptl_crystal_size_min 0.030
_refine_diff_density_max 0.290
_refine_diff_density_min -0.302
_refine_diff_density_rms 0.053
_refine_ls_abs_structure_details
;
 Flack x determined using 2777 quotients [(I+)-(I-)]/[(I+)+(I-)]
 (Parsons, Flack and Wagner, Acta Cryst. B69 (2013) 249-259).
;
_refine_ls_abs_structure_Flack 0.04(4)
_refine_ls_extinction_method none
_refine_ls_goodness_of_fit_ref 1.021
_refine_ls_hydrogen_treatment constr
_refine_ls_matrix_type full
_refine_ls_number_parameters 391
_refine_ls_number_reflns 7706
_refine_ls_number_restraints 2
_refine_ls_restrained_S_all 1.021
_refine_ls_R_factor_all 0.0509
_refine_ls_R_factor_gt 0.0391
_refine_ls_shift/su_max 0.001
_refine_ls_shift/su_mean 0.000
_refine_ls_structure_factor_coef Fsqd
_refine_ls_weighting_details 'w=1/[\s^2^(Fo^2^)+(0.0407P)^2^+0.0381P] where P=(Fo^2^+2Fc^2^)/3'
_refine_ls_weighting_scheme calc
_refine_ls_wR_factor_gt 0.0796
_refine_ls_wR_factor_ref 0.0850
_reflns_Friedel_coverage 0.944
_reflns_Friedel_fraction_full 0.986
_reflns_Friedel_fraction_max 0.945
_reflns_number_gt 6656
_reflns_number_total 7706
_reflns_threshold_expression 'I > 2\s(I)'
_cod_data_source_file ja0c10421_si_003.cif
_cod_data_source_block L
_cod_original_sg_symbol_H-M 'C c'
_cod_database_code 4135614
_shelx_shelxl_version_number 2018/3
_shelx_space_group_comment
;
The symmetry employed for this shelxl refinement is uniquely defined
by the following loop, which should always be used as a source of
symmetry information in preference to the above space-group names.
They are only intended as comments.
;
_shelx_estimated_absorpt_t_min 0.971
_shelx_estimated_absorpt_t_max 0.992
_exptl_absorpt_special_details
;
?
;

loop_
_space_group_symop_operation_xyz
'x, y, z'
'x, -y, z+1/2'
'x+1/2, y+1/2, z'
'x+1/2, -y+1/2, z+1/2'

loop_
_atom_site_label
_atom_site_type_symbol
_atom_site_fract_x
_atom_site_fract_y
_atom_site_fract_z
_atom_site_U_iso_or_equiv
_atom_site_adp_type
_atom_site_occupancy
_atom_site_site_symmetry_order
_atom_site_calc_flag
_atom_site_refinement_flags_posn
_atom_site_refinement_flags_adp
_atom_site_refinement_flags_occupancy
_atom_site_disorder_assembly
_atom_site_disorder_group
C1 C 0.88311(19) 0.51209(13) 0.8394(4) 0.0174(6) Uani 1 1 d . . . . .
C2 C 0.90713(19) 0.45863(13) 0.8709(4) 0.0189(6) Uani 1 1 d . . . . .
H2 H 0.964745 0.450485 0.931238 0.023 Uiso 1 1 calc R U . . .
C3 C 0.84955(19) 0.41688(13) 0.8168(4) 0.0175(6) Uani 1 1 d . . . . .
C4 C 0.7646(2) 0.42893(13) 0.7284(4) 0.0181(6) Uani 1 1 d . . . . .
H4 H 0.724235 0.400686 0.695346 0.022 Uiso 1 1 calc R U . . .
C5 C 0.73829(19) 0.48192(13) 0.6878(4) 0.0177(6) Uani 1 1 d . . . . .
C6 C 0.79835(19) 0.52275(13) 0.7464(4) 0.0191(6) Uani 1 1 d . . . . .
H6 H 0.780954 0.558941 0.722051 0.023 Uiso 1 1 calc R U . . .
C7 C 0.94630(19) 0.55600(13) 0.8960(4) 0.0176(6) Uani 1 1 d . . . . .
C8 C 0.9298(2) 0.60747(14) 0.8267(5) 0.0240(7) Uani 1 1 d . . . . .
H8 H 0.876012 0.614930 0.745040 0.029 Uiso 1 1 calc R U . . .
C9 C 0.9895(2) 0.64824(14) 0.8730(5) 0.0229(7) Uani 1 1 d . . . . .
H9 H 0.976056 0.683209 0.824746 0.027 Uiso 1 1 calc R U . . .
C10 C 1.06902(19) 0.63797(13) 0.9903(4) 0.0184(6) Uani 1 1 d . . . . .
C11 C 1.0859(2) 0.58690(14) 1.0638(5) 0.0251(7) Uani 1 1 d . . . . .
H11 H 1.139612 0.579506 1.145860 0.030 Uiso 1 1 calc R U . . .
C12 C 1.0254(2) 0.54691(14) 1.0187(5) 0.0254(7) Uani 1 1 d . . . . .
H12 H 1.037778 0.512440 1.071995 0.031 Uiso 1 1 calc R U . . .
C13 C 0.88055(19) 0.36091(13) 0.8579(4) 0.0170(6) Uani 1 1 d . . . . .
C14 C 0.9655(2) 0.34803(13) 0.8583(4) 0.0208(7) Uani 1 1 d . . . . .
H14 H 0.999542 0.373730 0.815973 0.025 Uiso 1 1 calc R U . . .
C15 C 1.0006(2) 0.29880(13) 0.9191(5) 0.0208(7) Uani 1 1 d . . . . .
H15 H 1.058333 0.291183 0.919600 0.025 Uiso 1 1 calc R U . . .
C16 C 0.9512(2) 0.26027(12) 0.9796(4) 0.0181(6) Uani 1 1 d . . . . .
C17 C 0.8656(2) 0.27122(13) 0.9694(4) 0.0203(7) Uani 1 1 d . . . . .
H17 H 0.830552 0.244578 1.003742 0.024 Uiso 1 1 calc R U . . .
C18 C 0.8310(2) 0.32108(13) 0.9090(4) 0.0205(7) Uani 1 1 d . . . . .
H18 H 0.772429 0.327963 0.902743 0.025 Uiso 1 1 calc R U . . .
C19 C 0.64928(18) 0.49552(13) 0.5834(4) 0.0165(6) Uani 1 1 d . . . . .
C20 C 0.5927(2) 0.45598(14) 0.5018(6) 0.0297(8) Uani 1 1 d . . . . .
H20 H 0.610700 0.419622 0.513706 0.036 Uiso 1 1 calc R U . . .
C21 C 0.5102(2) 0.46802(14) 0.4027(5) 0.0263(8) Uani 1 1 d . . . . .
H21 H 0.472713 0.439942 0.348129 0.032 Uiso 1 1 calc R U . . .
C22 C 0.48203(18) 0.52066(13) 0.3829(4) 0.0173(6) Uani 1 1 d . . . . .
C23 C 0.5381(2) 0.56071(14) 0.4620(5) 0.0335(9) Uani 1 1 d . . . . .
H23 H 0.520169 0.597078 0.449081 0.040 Uiso 1 1 calc R U . . .
C24 C 0.6204(2) 0.54822(15) 0.5602(5) 0.0342(9) Uani 1 1 d . . . . .
H24 H 0.658076 0.576381 0.613079 0.041 Uiso 1 1 calc R U . . .
O1 O 1.11192(15) 0.74340(10) 0.9852(3) 0.0238(5) Uani 1 1 d . . . . .
O2 O 1.21939(16) 0.67621(10) 0.9407(4) 0.0320(6) Uani 1 1 d . . . . .
H2A H 1.217179 0.643570 0.912707 0.048 Uiso 1 1 calc R U . . .
O3 O 1.18742(15) 0.68477(10) 1.2485(3) 0.0258(5) Uani 1 1 d . . . . .
H3 H 1.238913 0.694444 1.273237 0.039 Uiso 1 1 calc R U . . .
O4 O 1.00935(15) 0.16259(9) 0.9017(3) 0.0229(5) Uani 1 1 d . . . . .
H4A H 1.050645 0.174306 0.863881 0.034 Uiso 1 1 calc R U . . .
O5 O 1.09139(13) 0.20832(10) 1.1770(3) 0.0230(5) Uani 1 1 d . . . . .
H5 H 1.090346 0.230308 1.260460 0.035 Uiso 1 1 calc R U . . .
O6 O 0.94311(15) 0.16873(9) 1.1657(3) 0.0239(5) Uani 1 1 d . . . . .
O7 O 0.37102(14) 0.57500(9) 0.1060(3) 0.0221(5) Uani 1 1 d . . . . .
H7 H 0.401471 0.601798 0.145822 0.033 Uiso 1 1 calc R U . . .
O8 O 0.33168(15) 0.56568(10) 0.3991(3) 0.0239(5) Uani 1 1 d . . . . .
H8A H 0.333021 0.546419 0.490846 0.036 Uiso 1 1 calc R U . . .
O9 O 0.32759(14) 0.48479(9) 0.1904(3) 0.0210(5) Uani 1 1 d . . . . .
P1 P 1.14886(5) 0.68902(3) 1.04062(10) 0.01843(17) Uani 1 1 d . . . . .
P2 P 0.99831(5) 0.19716(3) 1.06393(10) 0.01791(17) Uani 1 1 d . . . . .
P3 P 0.37351(5) 0.53506(3) 0.26460(10) 0.01660(16) Uani 1 1 d . . . . .
C25 C 0.7122(3) 0.31862(17) 0.3527(6) 0.0379(9) Uani 1 1 d . . . . .
H25A H 0.751523 0.308150 0.278660 0.057 Uiso 1 1 calc R U . . .
H25B H 0.715305 0.292343 0.450403 0.057 Uiso 1 1 calc R U . . .
H25C H 0.728333 0.354043 0.406200 0.057 Uiso 1 1 calc R U . . .
C26 C 0.3804(3) 0.2967(2) 0.0442(6) 0.0533(13) Uani 1 1 d . . . . .
H26A H 0.433074 0.275433 0.077003 0.080 Uiso 1 1 calc R U . . .
H26B H 0.341214 0.284803 0.116820 0.080 Uiso 1 1 calc R U . . .
H26C H 0.394169 0.334643 0.068870 0.080 Uiso 1 1 calc R U . . .
C27 C 0.1634(3) 0.41244(18) 0.1114(5) 0.0398(10) Uani 1 1 d . . . . .
H27A H 0.105858 0.402601 0.121079 0.060 Uiso 1 1 calc R U . . .
H27B H 0.183301 0.386289 0.034421 0.060 Uiso 1 1 calc R U . . .
H27C H 0.161809 0.448160 0.056748 0.060 Uiso 1 1 calc R U . . .
O10 O 0.62665(17) 0.32057(10) 0.2400(3) 0.0319(6) Uani 1 1 d . . . . .
H10 H 0.620022 0.296267 0.160897 0.048 Uiso 1 1 calc R U . . .
O11 O 0.34078(15) 0.28972(11) -0.1442(3) 0.0302(6) Uani 1 1 d . . . . .
H11A H 0.371164 0.303996 -0.206725 0.045 Uiso 1 1 calc R U . . .
O12 O 0.22007(17) 0.41285(12) 0.2875(4) 0.0398(7) Uani 1 1 d . . . . .
H12A H 0.260938 0.433792 0.288254 0.060 Uiso 1 1 calc R U . . .

loop_
_atom_site_aniso_label
_atom_site_aniso_U_11
_atom_site_aniso_U_22
_atom_site_aniso_U_33
_atom_site_aniso_U_23
_atom_site_aniso_U_13
_atom_site_aniso_U_12
C1 0.0171(14) 0.0152(15) 0.0190(15) 0.0000(12) 0.0030(12) -0.0002(12)
C2 0.0161(14) 0.0163(16) 0.0234(15) 0.0013(12) 0.0033(12) -0.0003(12)
C3 0.0194(14) 0.0143(16) 0.0188(14) 0.0015(12) 0.0048(12) 0.0009(12)
C4 0.0174(14) 0.0137(16) 0.0218(15) -0.0004(12) 0.0022(12) -0.0023(12)
C5 0.0182(14) 0.0161(16) 0.0194(14) -0.0013(12) 0.0054(12) -0.0005(12)
C6 0.0191(14) 0.0106(16) 0.0261(16) 0.0021(13) 0.0027(12) 0.0001(12)
C7 0.0171(14) 0.0136(16) 0.0228(15) -0.0010(12) 0.0063(12) -0.0019(12)
C8 0.0180(14) 0.0209(18) 0.0297(17) 0.0049(14) -0.0005(12) -0.0010(13)
C9 0.0223(15) 0.0143(16) 0.0295(17) 0.0046(13) 0.0016(13) -0.0019(13)
C10 0.0167(14) 0.0141(16) 0.0250(16) -0.0023(12) 0.0066(12) -0.0030(12)
C11 0.0173(15) 0.0208(18) 0.0336(18) 0.0025(15) -0.0003(13) 0.0014(13)
C12 0.0223(16) 0.0148(17) 0.0363(19) 0.0027(14) 0.0016(14) 0.0000(13)
C13 0.0167(13) 0.0135(15) 0.0182(15) -0.0011(12) -0.0008(11) 0.0012(12)
C14 0.0219(15) 0.0162(16) 0.0247(16) 0.0011(13) 0.0065(13) -0.0025(13)
C15 0.0196(15) 0.0160(17) 0.0270(16) 0.0006(13) 0.0063(13) -0.0007(13)
C16 0.0205(15) 0.0121(15) 0.0198(15) -0.0017(12) 0.0014(12) 0.0001(12)
C17 0.0196(14) 0.0154(17) 0.0243(16) 0.0030(13) 0.0024(12) -0.0032(13)
C18 0.0152(14) 0.0180(17) 0.0263(16) -0.0011(13) 0.0013(12) -0.0013(12)
C19 0.0157(13) 0.0152(15) 0.0176(14) -0.0009(12) 0.0024(11) -0.0014(12)
C20 0.0209(16) 0.0117(17) 0.052(2) -0.0019(16) 0.0012(15) 0.0024(13)
C21 0.0173(15) 0.0154(17) 0.043(2) -0.0065(15) 0.0009(14) -0.0046(13)
C22 0.0156(14) 0.0189(17) 0.0169(14) 0.0019(12) 0.0026(11) -0.0003(12)
C23 0.0271(18) 0.0141(18) 0.048(2) 0.0017(16) -0.0116(16) 0.0055(14)
C24 0.0253(17) 0.0176(19) 0.047(2) -0.0023(16) -0.0146(16) -0.0017(14)
O1 0.0269(12) 0.0169(13) 0.0255(12) 0.0003(10) 0.0024(9) -0.0013(10)
O2 0.0274(13) 0.0271(15) 0.0454(16) -0.0097(12) 0.0166(11) -0.0105(11)
O3 0.0217(11) 0.0293(14) 0.0238(12) 0.0017(10) 0.0008(9) -0.0059(10)
O4 0.0257(12) 0.0145(12) 0.0273(12) 0.0004(10) 0.0043(9) -0.0004(10)
O5 0.0201(11) 0.0225(13) 0.0247(12) -0.0021(10) 0.0022(9) 0.0014(9)
O6 0.0245(12) 0.0156(12) 0.0318(13) 0.0064(10) 0.0071(10) 0.0008(9)
O7 0.0230(11) 0.0218(13) 0.0185(11) 0.0036(9) -0.0003(9) -0.0044(10)
O8 0.0255(11) 0.0226(13) 0.0236(12) 0.0028(10) 0.0061(9) 0.0061(10)
O9 0.0207(11) 0.0200(12) 0.0218(11) -0.0021(9) 0.0042(9) -0.0058(9)
P1 0.0169(4) 0.0159(4) 0.0219(4) -0.0014(3) 0.0036(3) -0.0033(3)
P2 0.0180(4) 0.0127(4) 0.0213(4) 0.0017(3) 0.0018(3) 0.0007(3)
P3 0.0157(3) 0.0160(4) 0.0169(4) 0.0010(3) 0.0019(3) -0.0007(3)
C25 0.035(2) 0.034(2) 0.046(2) -0.0118(18) 0.0140(18) -0.0046(18)
C26 0.043(2) 0.083(4) 0.026(2) 0.009(2) -0.0057(18) -0.003(2)
C27 0.0310(19) 0.046(3) 0.037(2) 0.0121(19) -0.0031(16) -0.0101(19)
O10 0.0395(15) 0.0242(14) 0.0332(14) -0.0041(11) 0.0114(11) 0.0005(12)
O11 0.0238(12) 0.0400(16) 0.0238(12) 0.0063(11) 0.0001(10) -0.0038(11)
O12 0.0328(14) 0.0458(18) 0.0347(15) 0.0125(13) -0.0031(11) -0.0207(13)

loop_
_atom_type_symbol
_atom_type_description
_atom_type_scat_dispersion_real
_atom_type_scat_dispersion_imag
_atom_type_scat_source
C C 0.0033 0.0016 'International Tables Vol C Tables 4.2.6.8 and 6.1.1.4'
H H 0.0000 0.0000 'International Tables Vol C Tables 4.2.6.8 and 6.1.1.4'
O O 0.0106 0.0060 'International Tables Vol C Tables 4.2.6.8 and 6.1.1.4'
P P 0.1023 0.0942 'International Tables Vol C Tables 4.2.6.8 and 6.1.1.4'

loop_
_geom_angle_atom_site_label_1
_geom_angle_atom_site_label_2
_geom_angle_atom_site_label_3
_geom_angle
_geom_angle_site_symmetry_1
_geom_angle_site_symmetry_3
_geom_angle_publ_flag
C2 C1 C6 117.6(3) . . ?
C2 C1 C7 121.0(3) . . ?
C6 C1 C7 121.3(3) . . ?
C3 C2 C1 122.1(3) . . ?
C3 C2 H2 119.0 . . ?
C1 C2 H2 119.0 . . ?
C2 C3 C4 118.9(3) . . ?
C2 C3 C13 118.5(3) . . ?
C4 C3 C13 122.6(3) . . ?
C5 C4 C3 121.0(3) . . ?
C5 C4 H4 119.5 . . ?
C3 C4 H4 119.5 . . ?
C4 C5 C6 118.0(3) . . ?
C4 C5 C19 122.0(3) . . ?
C6 C5 C19 120.0(3) . . ?
C1 C6 C5 122.3(3) . . ?
C1 C6 H6 118.9 . . ?
C5 C6 H6 118.9 . . ?
C8 C7 C12 117.3(3) . . ?
C8 C7 C1 121.3(3) . . ?
C12 C7 C1 121.3(3) . . ?
C9 C8 C7 121.9(3) . . ?
C9 C8 H8 119.1 . . ?
C7 C8 H8 119.1 . . ?
C8 C9 C10 120.0(3) . . ?
C8 C9 H9 120.0 . . ?
C10 C9 H9 120.0 . . ?
C11 C10 C9 118.8(3) . . ?
C11 C10 P1 120.6(2) . . ?
C9 C10 P1 120.5(3) . . ?
C12 C11 C10 120.5(3) . . ?
C12 C11 H11 119.7 . . ?
C10 C11 H11 119.7 . . ?
C11 C12 C7 121.4(3) . . ?
C11 C12 H12 119.3 . . ?
C7 C12 H12 119.3 . . ?
C18 C13 C14 117.6(3) . . ?
C18 C13 C3 122.9(3) . . ?
C14 C13 C3 119.4(3) . . ?
C15 C14 C13 121.5(3) . . ?
C15 C14 H14 119.3 . . ?
C13 C14 H14 119.3 . . ?
C14 C15 C16 120.1(3) . . ?
C14 C15 H15 119.9 . . ?
C16 C15 H15 119.9 . . ?
C17 C16 C15 119.0(3) . . ?
C17 C16 P2 121.3(2) . . ?
C15 C16 P2 119.7(2) . . ?
C16 C17 C18 120.3(3) . . ?
C16 C17 H17 119.8 . . ?
C18 C17 H17 119.8 . . ?
C13 C18 C17 121.3(3) . . ?
C13 C18 H18 119.4 . . ?
C17 C18 H18 119.4 . . ?
C20 C19 C24 117.1(3) . . ?
C20 C19 C5 121.0(3) . . ?
C24 C19 C5 121.9(3) . . ?
C19 C20 C21 121.7(3) . . ?
C19 C20 H20 119.2 . . ?
C21 C20 H20 119.2 . . ?
C22 C21 C20 120.5(3) . . ?
C22 C21 H21 119.7 . . ?
C20 C21 H21 119.7 . . ?
C23 C22 C21 118.5(3) . . ?
C23 C22 P3 121.6(2) . . ?
C21 C22 P3 119.8(2) . . ?
C22 C23 C24 120.4(3) . . ?
C22 C23 H23 119.8 . . ?
C24 C23 H23 119.8 . . ?
C23 C24 C19 121.8(3) . . ?
C23 C24 H24 119.1 . . ?
C19 C24 H24 119.1 . . ?
P1 O2 H2A 109.5 . . ?
P1 O3 H3 109.5 . . ?
P2 O4 H4A 109.5 . . ?
P2 O5 H5 109.5 . . ?
P3 O7 H7 109.5 . . ?
P3 O8 H8A 109.5 . . ?
O1 P1 O3 112.23(14) . . ?
O1 P1 O2 109.87(15) . . ?
O3 P1 O2 108.91(15) . . ?
O1 P1 C10 111.77(14) . . ?
O3 P1 C10 104.79(14) . . ?
O2 P1 C10 109.11(14) . . ?
O6 P2 O4 110.17(13) . . ?
O6 P2 O5 114.75(13) . . ?
O4 P2 O5 104.51(13) . . ?
O6 P2 C16 110.26(14) . . ?
O4 P2 C16 109.23(14) . . ?
O5 P2 C16 107.68(14) . . ?
O9 P3 O7 109.46(12) . . ?
O9 P3 O8 113.82(14) . . ?
O7 P3 O8 104.97(13) . . ?
O9 P3 C22 110.53(14) . . ?
O7 P3 C22 110.44(13) . . ?
O8 P3 C22 107.46(13) . . ?
O10 C25 H25A 109.5 . . ?
O10 C25 H25B 109.5 . . ?
H25A C25 H25B 109.5 . . ?
O10 C25 H25C 109.5 . . ?
H25A C25 H25C 109.5 . . ?
H25B C25 H25C 109.5 . . ?
O11 C26 H26A 109.5 . . ?
O11 C26 H26B 109.5 . . ?
H26A C26 H26B 109.5 . . ?
O11 C26 H26C 109.5 . . ?
H26A C26 H26C 109.5 . . ?
H26B C26 H26C 109.5 . . ?
O12 C27 H27A 109.5 . . ?
O12 C27 H27B 109.5 . . ?
H27A C27 H27B 109.5 . . ?
O12 C27 H27C 109.5 . . ?
H27A C27 H27C 109.5 . . ?
H27B C27 H27C 109.5 . . ?
C25 O10 H10 109.5 . . ?
C26 O11 H11A 109.5 . . ?
C27 O12 H12A 109.5 . . ?

loop_
_geom_bond_atom_site_label_1
_geom_bond_atom_site_label_2
_geom_bond_distance
_geom_bond_site_symmetry_2
_geom_bond_publ_flag
C1 C2 1.393(4) . ?
C1 C6 1.399(4) . ?
C1 C7 1.485(4) . ?
C2 C3 1.388(4) . ?
C2 H2 0.9500 . ?
C3 C4 1.400(4) . ?
C3 C13 1.490(4) . ?
C4 C5 1.399(4) . ?
C4 H4 0.9500 . ?
C5 C6 1.400(4) . ?
C5 C19 1.496(4) . ?
C6 H6 0.9500 . ?
C7 C8 1.388(4) . ?
C7 C12 1.398(4) . ?
C8 C9 1.384(5) . ?
C8 H8 0.9500 . ?
C9 C10 1.391(4) . ?
C9 H9 0.9500 . ?
C10 C11 1.390(5) . ?
C10 P1 1.784(3) . ?
C11 C12 1.378(5) . ?
C11 H11 0.9500 . ?
C12 H12 0.9500 . ?
C13 C18 1.389(4) . ?
C13 C14 1.406(4) . ?
C14 C15 1.382(5) . ?
C14 H14 0.9500 . ?
C15 C16 1.396(4) . ?
C15 H15 0.9500 . ?
C16 C17 1.390(4) . ?
C16 P2 1.795(3) . ?
C17 C18 1.393(4) . ?
C17 H17 0.9500 . ?
C18 H18 0.9500 . ?
C19 C20 1.381(4) . ?
C19 C24 1.392(5) . ?
C20 C21 1.389(5) . ?
C20 H20 0.9500 . ?
C21 C22 1.386(5) . ?
C21 H21 0.9500 . ?
C22 C23 1.381(5) . ?
C22 P3 1.793(3) . ?
C23 C24 1.386(4) . ?
C23 H23 0.9500 . ?
C24 H24 0.9500 . ?
O1 P1 1.499(3) . ?
O2 P1 1.547(3) . ?
O2 H2A 0.8400 . ?
O3 P1 1.545(2) . ?
O3 H3 0.8400 . ?
O4 P2 1.546(2) . ?
O4 H4A 0.8400 . ?
O5 P2 1.557(2) . ?
O5 H5 0.8400 . ?
O6 P2 1.493(2) . ?
O7 P3 1.552(2) . ?
O7 H7 0.8400 . ?
O8 P3 1.554(2) . ?
O8 H8A 0.8400 . ?
O9 P3 1.494(2) . ?
C25 O10 1.431(5) . ?
C25 H25A 0.9800 . ?
C25 H25B 0.9800 . ?
C25 H25C 0.9800 . ?
C26 O11 1.421(4) . ?
C26 H26A 0.9800 . ?
C26 H26B 0.9800 . ?
C26 H26C 0.9800 . ?
C27 O12 1.416(4) . ?
C27 H27A 0.9800 . ?
C27 H27B 0.9800 . ?
C27 H27C 0.9800 . ?
O10 H10 0.8400 . ?
O11 H11A 0.8400 . ?
O12 H12A 0.8400 . ?

loop_
_geom_hbond_atom_site_label_D
_geom_hbond_atom_site_label_H
_geom_hbond_atom_site_label_A
_geom_hbond_distance_DH
_geom_hbond_distance_HA
_geom_hbond_distance_DA
_geom_hbond_angle_DHA
_geom_hbond_site_symmetry_A
_geom_hbond_publ_flag
C17 H17 O2 0.95 2.43 3.313(4) 153.7 3_445 yes
C21 H21 O4 0.95 2.63 3.259(4) 123.7 4_454 yes
O2 H2A O12 0.84 1.70 2.508(4) 159.4 2_665 yes
O3 H3 O11 0.84 1.65 2.487(3) 170.8 2_666 yes
O4 H4A O10 0.84 1.72 2.530(4) 160.5 4 yes
O5 H5 O1 0.84 1.77 2.572(3) 157.9 2_565 yes
O7 H7 O6 0.84 1.79 2.601(3) 161.0 3_454 yes
O8 H8A O9 0.84 1.72 2.553(3) 171.0 2_565 yes
O10 H10 O1 0.84 1.85 2.693(3) 176.6 3_444 yes
O11 H11A O6 0.84 1.82 2.654(3) 175.7 4_453 yes
O12 H12A O9 0.84 1.93 2.720(3) 156.8 . yes

loop_
_geom_torsion_atom_site_label_1
_geom_torsion_atom_site_label_2
_geom_torsion_atom_site_label_3
_geom_torsion_atom_site_label_4
_geom_torsion
_geom_torsion_site_symmetry_1
_geom_torsion_site_symmetry_2
_geom_torsion_site_symmetry_3
_geom_torsion_site_symmetry_4
_geom_torsion_publ_flag
C6 C1 C2 C3 -1.5(5) . . . . ?
C7 C1 C2 C3 -179.0(3) . . . . ?
C1 C2 C3 C4 -0.2(5) . . . . ?
C1 C2 C3 C13 -179.3(3) . . . . ?
C2 C3 C4 C5 2.6(5) . . . . ?
C13 C3 C4 C5 -178.3(3) . . . . ?
C3 C4 C5 C6 -3.1(5) . . . . ?
C3 C4 C5 C19 176.2(3) . . . . ?
C2 C1 C6 C5 0.9(5) . . . . ?
C7 C1 C6 C5 178.4(3) . . . . ?
C4 C5 C6 C1 1.4(5) . . . . ?
C19 C5 C6 C1 -178.0(3) . . . . ?
C2 C1 C7 C8 163.5(3) . . . . ?
C6 C1 C7 C8 -13.9(5) . . . . ?
C2 C1 C7 C12 -15.3(5) . . . . ?
C6 C1 C7 C12 167.3(3) . . . . ?
C12 C7 C8 C9 1.3(5) . . . . ?
C1 C7 C8 C9 -177.5(3) . . . . ?
C7 C8 C9 C10 0.9(5) . . . . ?
C8 C9 C10 C11 -2.1(5) . . . . ?
C8 C9 C10 P1 176.3(3) . . . . ?
C9 C10 C11 C12 1.1(5) . . . . ?
P1 C10 C11 C12 -177.2(3) . . . . ?
C10 C11 C12 C7 1.1(5) . . . . ?
C8 C7 C12 C11 -2.3(5) . . . . ?
C1 C7 C12 C11 176.5(3) . . . . ?
C2 C3 C13 C18 142.4(3) . . . . ?
C4 C3 C13 C18 -36.7(5) . . . . ?
C2 C3 C13 C14 -32.8(4) . . . . ?
C4 C3 C13 C14 148.1(3) . . . . ?
C18 C13 C14 C15 -4.3(5) . . . . ?
C3 C13 C14 C15 171.2(3) . . . . ?
C13 C14 C15 C16 0.8(5) . . . . ?
C14 C15 C16 C17 3.1(5) . . . . ?
C14 C15 C16 P2 -178.3(3) . . . . ?
C15 C16 C17 C18 -3.5(5) . . . . ?
P2 C16 C17 C18 177.9(2) . . . . ?
C14 C13 C18 C17 3.9(5) . . . . ?
C3 C13 C18 C17 -171.5(3) . . . . ?
C16 C17 C18 C13 0.0(5) . . . . ?
C4 C5 C19 C20 -8.7(5) . . . . ?
C6 C5 C19 C20 170.6(3) . . . . ?
C4 C5 C19 C24 172.9(3) . . . . ?
C6 C5 C19 C24 -7.8(5) . . . . ?
C24 C19 C20 C21 -0.8(5) . . . . ?
C5 C19 C20 C21 -179.3(3) . . . . ?
C19 C20 C21 C22 0.0(6) . . . . ?
C20 C21 C22 C23 0.7(5) . . . . ?
C20 C21 C22 P3 -176.7(3) . . . . ?
C21 C22 C23 C24 -0.5(6) . . . . ?
P3 C22 C23 C24 176.9(3) . . . . ?
C22 C23 C24 C19 -0.3(6) . . . . ?
C20 C19 C24 C23 1.0(6) . . . . ?
C5 C19 C24 C23 179.4(4) . . . . ?
C11 C10 P1 O1 -166.6(3) . . . . ?
C9 C10 P1 O1 15.0(3) . . . . ?
C11 C10 P1 O3 -44.8(3) . . . . ?
C9 C10 P1 O3 136.8(3) . . . . ?
C11 C10 P1 O2 71.7(3) . . . . ?
C9 C10 P1 O2 -106.7(3) . . . . ?
C17 C16 P2 O6 -16.6(3) . . . . ?
C15 C16 P2 O6 164.8(3) . . . . ?
C17 C16 P2 O4 104.6(3) . . . . ?
C15 C16 P2 O4 -74.0(3) . . . . ?
C17 C16 P2 O5 -142.5(3) . . . . ?
C15 C16 P2 O5 38.9(3) . . . . ?
C23 C22 P3 O9 179.2(3) . . . . ?
C21 C22 P3 O9 -3.5(3) . . . . ?
C23 C22 P3 O7 57.9(3) . . . . ?
C21 C22 P3 O7 -124.8(3) . . . . ?
C23 C22 P3 O8 -56.1(3) . . . . ?
C21 C22 P3 O8 121.3(3) . . . . ?
